data_1517802
loop_
_publ_author_name
'Datchi, Fr\'ed\'eric'
'Mallick, Bidyut'
'Salamat, Ashkan'
'Ninet, Sandra'

_publ_section_title
;
 Structure of Polymeric Carbon Dioxide CO~2~-V
;
_journal_coden_ASTM PRLTAO
_journal_issue 12
_journal_name_full 'Physical Review Letters'
_journal_page_first 125701
_journal_paper_doi 10.1103/physrevlett.108.125701
_journal_volume 108
_journal_year 2012
_chemical_formula_iupac CO2
_chemical_formula_sum 'C O2'
_chemical_formula_weight 44.01
_space_group_IT_number 122
_symmetry_cell_setting tetragonal
_symmetry_space_group_name_Hall 'I -4 2bw'
_symmetry_space_group_name_H-M 'I -4 2 d'
_cell_angle_alpha 90.00000
_cell_angle_beta 90.00000
_cell_angle_gamma 90.00000
_cell_formula_units_Z 4
_cell_length_a 3.5518(5)
_cell_length_b 3.5518(5)
_cell_length_c 5.9184(9)
_cell_measurement_temperature 295
_cell_volume 74.662(19)
_computing_data_collection Fit2D
_computing_publication_material publCIF
_computing_structure_refinement FULLPROF
_computing_structure_solution Endeavour
_diffrn_detector 'Mar CCD'
_diffrn_detector_type 'Mar CCD'
_diffrn_measurement_device_type 'ESRF ID27'
_diffrn_radiation_type X-ray
_diffrn_source ESRF
_pd_meas_2theta_range_inc 0.018124
_pd_meas_2theta_range_max 22.62100
_pd_meas_2theta_range_min 6.16443
_pd_meas_number_of_points 910
_pd_meas_scan_method cont
_pd_prep_pressure 40800000
_pd_prep_temperature 295
_pd_proc_2theta_range_inc 0.018124
_pd_proc_2theta_range_max 22.6177
_pd_proc_2theta_range_min 6.1611
_pd_proc_info_excluded_regions 10<2\q<10.8
_pd_proc_ls_background_function interpolation
_pd_proc_ls_pref_orient_corr None
_pd_proc_ls_profile_function 'Thompson-Cox-Hastings pseudo-Voigt * Axial divergence asymmetry'
_pd_proc_ls_prof_R_factor 0.3032
_pd_proc_ls_prof_wR_expected 2.7535
_pd_proc_ls_prof_wR_factor 0.6072
_pd_proc_wavelength 0.373800
_pd_spec_mounting 'diamond anvil cell'
_pd_spec_mount_mode transmission
_refine_ls_number_parameters 37
_refine_ls_number_reflns 18
_refine_ls_number_restraints 0
_refine_ls_R_I_factor 3.6822
_cod_data_source_file Datchi-CO2V.cif
_cod_data_source_block CO2
_cod_depositor_comments
;Title correction

 Author correction
;
_cod_original_cell_volume 74.662(20)
_cod_database_code 1517802
_publcif_datablock.id {52c08fc7-6772-483d-9800-8d70d2a054b7}

_pd_proc_ls_prof_cr_factor 19.3679
_pd_proc_ls_prof_cwr_factor 8.6486
_pd_proc_ls_prof_cwr_expected 39.2175
_pd_proc_ls_prof_chi2 0.0486
_pd_proc_ls_prof_echi2 0.0612

loop_
_symmetry_equiv_pos_as_xyz
x,y,z
y,-x,-z
-x,-y,z
-y,x,-z
x,-y+1/2,-z+1/4
y,x+1/2,z+1/4
-x,y+1/2,-z+1/4
-y,-x+1/2,z+1/4
x+1/2,y+1/2,z+1/2
y+1/2,-x+1/2,-z+1/2
-x+1/2,-y+1/2,z+1/2
-y+1/2,x+1/2,-z+1/2
x+1/2,-y,-z+3/4
y+1/2,x,z+3/4
-x+1/2,y,-z+3/4
-y+1/2,-x,z+3/4

loop_
_atom_site_label
_atom_site_fract_x
_atom_site_fract_y
_atom_site_fract_z
_atom_site_U_iso_or_equiv
_atom_site_occupancy
_atom_site_adp_type
_atom_site_type_symbol
C 0.00000 0.00000 0.00000 0.011(9) 1.00000 Uiso C
O 0.214(3) 0.25000 0.12500 0.011(6) 1.00000 Uiso O

loop_
_atom_type_symbol
_atom_type_scat_Cromer_Mann_a1
_atom_type_scat_Cromer_Mann_b1
_atom_type_scat_Cromer_Mann_a2
_atom_type_scat_Cromer_Mann_b2
_atom_type_scat_Cromer_Mann_a3
_atom_type_scat_Cromer_Mann_b3
_atom_type_scat_Cromer_Mann_a4
_atom_type_scat_Cromer_Mann_b4
_atom_type_scat_Cromer_Mann_c
_atom_type_scat_dispersion_real
_atom_type_scat_dispersion_imag
_atom_type_scat_source
C 2.31000 20.84390 1.02000 10.20750 1.58860 0.56870 0.86500 51.65120 0.21560 0.00000 0.00100 International_Tables_for_Crystallography_Vol.C(1991)_Tables_6.1.1.4_and_6.1.1.5
O 3.04850 13.27710 2.28680 5.70110 1.54630 0.32390 0.86700 32.90890 0.25080 0.00300 0.00400 International_Tables_for_Crystallography_Vol.C(1991)_Tables_6.1.1.4_and_6.1.1.5

loop_
_publcif_info_datablock.id
_publcif_info_datablock.publ_exptl
_publcif_info_datablock.publ_geom
_publcif_info_datablock.structure
{52c08fc7-6772-483d-9800-8d70d2a054b7} y y y

loop_
_publcif_info_cif.paper_type
E
